data_4127349
loop_
_publ_author_name
'Zhang, Xiang'
'Dong, Xia'
'Lu, Weigang'
'Luo, Dong'
'Zhu, Xiao-Wei'
'Li, Xue'
'Zhou, Xiao-Ping'
'Li, Dan'

_publ_section_title
;
 Fine-Tuning Apertures of Metal-Organic Cages: Encapsulation of Carbon
 Dioxide in Solution and Solid State.
;
_journal_issue 29
_journal_name_full 'Journal of the American Chemical Society'
_journal_page_first 11621
_journal_page_last 11627
_journal_paper_doi 10.1021/jacs.9b04520
_journal_volume 141
_journal_year 2019
_chemical_formula_sum 'C144 H192 N76 Ni14 O12'
_chemical_formula_weight 4001.66
_space_group_crystal_system tetragonal
_space_group_IT_number 89
_space_group_name_Hall 'P 4 2'
_space_group_name_H-M_alt 'P 4 2 2'
_symmetry_space_group_name_Hall 'P 4 2'
_symmetry_space_group_name_H-M 'P 4 2 2'
_atom_sites_solution_hydrogens geom
_audit_creation_method SHELXL-2017/1
_cell_angle_alpha 90
_cell_angle_beta 90
_cell_angle_gamma 90
_cell_formula_units_Z 2
_cell_length_a 25.8521(6)
_cell_length_b 25.8521(6)
_cell_length_c 16.8589(6)
_cell_measurement_reflns_used 2909
_cell_measurement_temperature 293(2)
_cell_measurement_theta_max 61.2510
_cell_measurement_theta_min 3.5390
_cell_volume 11267.3(5)
_computing_cell_refinement
;
CrysAlisPro, Agilent Technologies,
Version 1.171.37.35 (release 13-08-2014 CrysAlis171 .NET)
(compiled Aug 13 2014,18:06:01)
;
_computing_data_collection
;
CrysAlisPro, Agilent Technologies,
Version 1.171.37.35 (release 13-08-2014 CrysAlis171 .NET)
(compiled Aug 13 2014,18:06:01)
;
_computing_data_reduction
;
CrysAlisPro, Agilent Technologies,
Version 1.171.37.35 (release 13-08-2014 CrysAlis171 .NET)
(compiled Aug 13 2014,18:06:01)
;
_computing_structure_refinement 'SHELXL-2017/1 (Sheldrick, 2017)'
_diffrn_ambient_temperature 293(2)
_diffrn_detector_area_resol_mean 10.4098
_diffrn_measured_fraction_theta_full 0.996
_diffrn_measured_fraction_theta_max 0.996
_diffrn_measurement_device_type 'Xcalibur, Atlas, Gemini'
_diffrn_radiation_type CuK\a
_diffrn_radiation_wavelength 1.54178
_diffrn_reflns_av_R_equivalents 0.0494
_diffrn_reflns_av_unetI/netI 0.0686
_diffrn_reflns_Laue_measured_fraction_full 0.996
_diffrn_reflns_Laue_measured_fraction_max 0.996
_diffrn_reflns_limit_h_max 29
_diffrn_reflns_limit_h_min -21
_diffrn_reflns_limit_k_max 30
_diffrn_reflns_limit_k_min -21
_diffrn_reflns_limit_l_max 19
_diffrn_reflns_limit_l_min -9
_diffrn_reflns_number 19550
_diffrn_reflns_point_group_measured_fraction_full 0.998
_diffrn_reflns_point_group_measured_fraction_max 0.998
_diffrn_reflns_theta_full 65.083
_diffrn_reflns_theta_max 65.083
_diffrn_reflns_theta_min 3.419
_diffrn_source 'Enhance (Cu) X-ray Source'
_exptl_absorpt_coefficient_mu 1.713
_exptl_absorpt_correction_T_max 1.00000
_exptl_absorpt_correction_T_min 0.93854
_exptl_absorpt_correction_type multi-scan
_exptl_absorpt_process_details
;
CrysAlisPro, Agilent Technologies,
Version 1.171.37.35 (release 13-08-2014 CrysAlis171 .NET)
(compiled Aug 13 2014,18:06:01)
;
_exptl_crystal_colour yellow
_exptl_crystal_density_diffrn 1.180
_exptl_crystal_description block
_exptl_crystal_F_000 4152
_exptl_crystal_size_max 0.28
_exptl_crystal_size_mid 0.23
_exptl_crystal_size_min 0.20
_refine_diff_density_max 0.828
_refine_diff_density_min -0.288
_refine_diff_density_rms 0.044
_refine_ls_abs_structure_details
;
 Refined as an inversion twin.
;
_refine_ls_abs_structure_Flack 0.43(6)
_refine_ls_extinction_method none
_refine_ls_goodness_of_fit_ref 0.937
_refine_ls_hydrogen_treatment constr
_refine_ls_matrix_type full
_refine_ls_number_parameters 556
_refine_ls_number_reflns 9617
_refine_ls_number_restraints 4
_refine_ls_restrained_S_all 0.945
_refine_ls_R_factor_all 0.0863
_refine_ls_R_factor_gt 0.0516
_refine_ls_shift/su_max 0.000
_refine_ls_shift/su_mean 0.000
_refine_ls_structure_factor_coef Fsqd
_refine_ls_weighting_details 'w=1/[\s^2^(Fo^2^)+(0.0497P)^2^] where P=(Fo^2^+2Fc^2^)/3'
_refine_ls_weighting_scheme calc
_refine_ls_wR_factor_gt 0.1147
_refine_ls_wR_factor_ref 0.1336
_reflns_Friedel_coverage 0.786
_reflns_Friedel_fraction_full 1.000
_reflns_Friedel_fraction_max 1.000
_reflns_number_gt 6000
_reflns_number_total 9617
_reflns_threshold_expression 'I > 2\s(I)'
_cod_data_source_file ja9b04520_si_002.cif
_cod_data_source_block Cage2
_cod_original_cell_volume 11267.3(7)
_cod_database_code 4127349
_shelx_shelxl_version_number 2017/1
_shelx_space_group_comment
;
The symmetry employed for this shelxl refinement is uniquely defined
by the following loop, which should always be used as a source of
symmetry information in preference to the above space-group names.
They are only intended as comments.
;

loop_
_space_group_symop_operation_xyz
'x, y, z'
'-x, -y, z'
'-y, x, z'
'y, -x, z'
'-x, y, -z'
'x, -y, -z'
'y, x, -z'
'-y, -x, -z'

loop_
_atom_site_label
_atom_site_type_symbol
_atom_site_fract_x
_atom_site_fract_y
_atom_site_fract_z
_atom_site_U_iso_or_equiv
_atom_site_adp_type
_atom_site_occupancy
_atom_site_site_symmetry_order
_atom_site_calc_flag
_atom_site_refinement_flags_posn
_atom_site_refinement_flags_adp
_atom_site_refinement_flags_occupancy
O1 O 0.3374(4) 0.3374(4) 0.000000 0.295(8) Uani 1 2 d DS T P
C38 C 0.3049(3) 0.6475(3) 0.3340(5) 0.070(2) Uani 1 1 d . . .
H38 H 0.308218 0.682131 0.319974 0.084 Uiso 1 1 calc R U .
N18 N 0.3131(3) 0.6272(3) 0.4079(4) 0.0626(16) Uani 1 1 d . . .
N19 N 0.3043(3) 0.3043(3) 0.000000 0.107(3) Uani 1 2 d DS T P
Ni1 Ni 0.34101(4) 0.34101(4) 0.500000 0.0603(3) Uani 1 2 d S T P
Ni4 Ni 0.27276(4) 0.49961(7) 0.25878(6) 0.0663(3) Uani 1 1 d . . .
Ni6 Ni 0.500000 0.500000 0.16891(14) 0.0763(6) Uani 1 4 d S T P
N3 N 0.2921(3) 0.5628(3) 0.3273(4) 0.0644(17) Uani 1 1 d . . .
N6 N 0.2619(3) 0.4395(3) 0.1734(5) 0.087(3) Uani 1 1 d . . .
C1 C 0.3183(3) 0.4160(3) 0.3783(5) 0.069(2) Uani 1 1 d . . .
H1A H 0.352544 0.415516 0.361552 0.082 Uiso 1 1 calc R U .
N4 N 0.2623(3) 0.5612(3) 0.1752(4) 0.074(2) Uani 1 1 d . . .
N2 N 0.1957(2) 0.4957(4) 0.3094(4) 0.0818(18) Uani 1 1 d . . .
N1 N 0.2828(3) 0.4466(3) 0.3479(4) 0.0688(18) Uani 1 1 d . . .
N5 N 0.3463(2) 0.4912(3) 0.2160(3) 0.0704(17) Uani 1 1 d . . .
N16 N 0.2994(3) 0.3848(3) 0.4373(3) 0.0637(17) Uani 1 1 d . . .
C2 C 0.2913(3) 0.6085(3) 0.2850(4) 0.0644(19) Uani 1 1 d . . .
C3 C 0.1928(3) 0.4641(4) 0.3670(5) 0.083(2) Uani 1 1 d . . .
H3 H 0.162017 0.459608 0.394608 0.099 Uiso 1 1 calc R U .
C4 C 0.3936(3) 0.5098(3) 0.2213(4) 0.068(2) Uani 1 1 d . . .
H4 H 0.402496 0.536218 0.256121 0.081 Uiso 1 1 calc R U .
C5 C 0.3503(3) 0.4533(3) 0.1580(5) 0.071(2) Uani 1 1 d . . .
C6 C 0.2777(3) 0.6041(3) 0.2003(5) 0.074(2) Uani 1 1 d . . .
H6 H 0.280577 0.632398 0.166555 0.089 Uiso 1 1 calc R U .
C7 C 0.4005(3) 0.4510(3) 0.1307(5) 0.084(3) Uani 1 1 d . . .
H7 H 0.412943 0.428965 0.091524 0.101 Uiso 1 1 calc R U .
C8 C 0.3052(3) 0.5756(3) 0.3979(5) 0.062(2) Uani 1 1 d . . .
H8 H 0.308944 0.551733 0.438700 0.074 Uiso 1 1 calc R U .
C9 C 0.2148(4) 0.4106(4) 0.1544(8) 0.114(4) Uani 1 1 d . . .
H9A H 0.184935 0.433055 0.160484 0.137 Uiso 1 1 calc R U .
H9B H 0.216056 0.399164 0.099662 0.137 Uiso 1 1 calc R U .
C10 C 0.2480(3) 0.3975(3) 0.4426(5) 0.075(2) Uani 1 1 d . . .
H10 H 0.224011 0.382944 0.477084 0.090 Uiso 1 1 calc R U .
N7 N 0.4288(3) 0.4870(2) 0.1716(4) 0.0762(19) Uani 1 1 d . . .
C11 C 0.2383(3) 0.4354(3) 0.3884(5) 0.071(2) Uani 1 1 d . . .
C12 C 0.1502(4) 0.5283(5) 0.2918(7) 0.113(4) Uani 1 1 d . . .
H12A H 0.119088 0.510702 0.309276 0.136 Uiso 1 1 calc R U .
H12B H 0.147627 0.533412 0.234907 0.136 Uiso 1 1 calc R U .
C13 C 0.2528(5) 0.5584(4) 0.0876(5) 0.109(4) Uani 1 1 d . . .
H13A H 0.270498 0.528794 0.064957 0.131 Uiso 1 1 calc R U .
H13B H 0.265315 0.589484 0.061709 0.131 Uiso 1 1 calc R U .
C14 C 0.2097(6) 0.3685(5) 0.2036(9) 0.152(6) Uani 1 1 d . . .
H14A H 0.234285 0.342420 0.188470 0.228 Uiso 1 1 calc R U .
H14B H 0.175337 0.354788 0.199241 0.228 Uiso 1 1 calc R U .
H14C H 0.216087 0.378807 0.257425 0.228 Uiso 1 1 calc R U .
C16 C 0.3038(4) 0.4260(4) 0.1391(6) 0.089(3) Uani 1 1 d . . .
H16 H 0.304052 0.399104 0.102518 0.106 Uiso 1 1 calc R U .
Ni2 Ni 0.21768(6) 1.000000 0.000000 0.0599(4) Uani 1 2 d S T P
Ni3 Ni 0.15778(6) 0.84071(6) 0.24805(5) 0.0601(3) Uani 1 1 d . . .
Ni5 Ni 0.000000 1.000000 0.35183(11) 0.0642(5) Uani 1 4 d S T P
N15 N 0.2107(3) 0.7883(3) 0.1921(3) 0.0697(14) Uani 1 1 d . . .
N9 N 0.1222(3) 0.7852(3) 0.3271(4) 0.071(2) Uani 1 1 d . . .
N12 N 0.2110(3) 0.8738(3) 0.3324(4) 0.073(2) Uani 1 1 d . . .
N8 N 0.0994(3) 0.8130(3) 0.1798(3) 0.0605(17) Uani 1 1 d . . .
C17 C 0.0806(3) 0.8158(3) 0.1064(4) 0.0584(19) Uani 1 1 d . . .
H17 H 0.093837 0.837915 0.067985 0.070 Uiso 1 1 calc R U .
N13 N 0.1872(2) 0.8864(2) 0.1575(4) 0.0570(15) Uani 1 1 d . . .
N10 N 0.1130(2) 0.8976(3) 0.2983(3) 0.0610(15) Uani 1 1 d . . .
C18 C 0.1920(4) 0.9108(4) 0.3705(5) 0.082(2) Uani 1 1 d . . .
H18 H 0.211899 0.928998 0.406943 0.098 Uiso 1 1 calc R U .
C19 C 0.1839(3) 0.9321(3) 0.1270(4) 0.060(2) Uani 1 1 d . . .
H19 H 0.161930 0.957356 0.147243 0.072 Uiso 1 1 calc R U .
N14 N 0.2149(3) 0.9405(2) 0.0628(3) 0.0640(16) Uani 1 1 d . . .
N17 N 0.2162(3) 0.9593(3) -0.0930(4) 0.0665(17) Uani 1 1 d . . .
C21 C 0.0691(3) 0.7765(3) 0.2169(4) 0.0655(19) Uani 1 1 d . . .
C22 C 0.2229(3) 0.8608(3) 0.1133(4) 0.0611(18) Uani 1 1 d . . .
C23 C 0.1383(3) 0.9248(3) 0.3569(4) 0.0670(19) Uani 1 1 d . . .
C24 C 0.1054(3) 0.9623(3) 0.3854(4) 0.074(2) Uani 1 1 d . . .
H24 H 0.113363 0.986978 0.423661 0.089 Uiso 1 1 calc R U .
N11 N 0.0589(2) 0.9568(2) 0.3476(3) 0.0683(17) Uani 1 1 d . . .
C25 C 0.2335(3) 0.8077(3) 0.1312(4) 0.069(2) Uani 1 1 d . . .
H25 H 0.255809 0.788092 0.100140 0.083 Uiso 1 1 calc R U .
C26 C 0.2182(4) 0.7318(3) 0.2058(6) 0.092(3) Uani 1 1 d . . .
H26A H 0.252486 0.721853 0.187938 0.111 Uiso 1 1 calc R U .
H26B H 0.215953 0.724611 0.262144 0.111 Uiso 1 1 calc R U .
C27 C 0.2396(3) 0.8937(3) 0.0546(4) 0.071(2) Uani 1 1 d . . .
H27 H 0.263737 0.885658 0.015547 0.085 Uiso 1 1 calc R U .
C28 C 0.0814(4) 0.7650(3) 0.2985(5) 0.078(2) Uani 1 1 d . . .
H28 H 0.060381 0.743732 0.329026 0.094 Uiso 1 1 calc R U .
C29 C 0.0664(3) 0.9182(3) 0.2964(4) 0.065(2) Uani 1 1 d . . .
H29 H 0.040681 0.906663 0.262056 0.078 Uiso 1 1 calc R U .
C30 C 0.2669(4) 0.8625(4) 0.3429(7) 0.104(3) Uani 1 1 d . . .
H30A H 0.273979 0.827558 0.324998 0.125 Uiso 1 1 calc R U .
H30B H 0.275642 0.864593 0.398718 0.125 Uiso 1 1 calc R U .
C32 C 0.1340(4) 0.7745(4) 0.4121(5) 0.101(3) Uani 1 1 d . . .
H32A H 0.103662 0.760159 0.437853 0.121 Uiso 1 1 calc R U .
H32B H 0.142979 0.806495 0.438836 0.121 Uiso 1 1 calc R U .
C33 C 0.1793(4) 0.7010(4) 0.1634(9) 0.130(5) Uani 1 1 d . . .
H33A H 0.146881 0.719062 0.163446 0.195 Uiso 1 1 calc R U .
H33B H 0.175189 0.668174 0.189391 0.195 Uiso 1 1 calc R U .
H33C H 0.190412 0.695500 0.109730 0.195 Uiso 1 1 calc R U .
C36 C 0.1942(6) 0.5531(6) 0.0766(8) 0.179(7) Uani 1 1 d . . .
H36A H 0.182901 0.520475 0.097418 0.268 Uiso 1 1 calc R U .
H36B H 0.185913 0.554998 0.021110 0.268 Uiso 1 1 calc R U .
H36C H 0.176958 0.580659 0.104235 0.268 Uiso 1 1 calc R U .
C35 C 0.1535(5) 0.5795(5) 0.3315(11) 0.188(9) Uani 1 1 d . . .
H35A H 0.149007 0.575105 0.387623 0.282 Uiso 1 1 calc R U .
H35B H 0.126916 0.601770 0.311286 0.282 Uiso 1 1 calc R U .
H35C H 0.186773 0.594564 0.321271 0.282 Uiso 1 1 calc R U .
C34 C 0.1784(7) 0.7368(7) 0.4184(8) 0.195(8) Uani 1 1 d . . .
H34A H 0.168598 0.704491 0.394663 0.293 Uiso 1 1 calc R U .
H34B H 0.186732 0.731386 0.473229 0.293 Uiso 1 1 calc R U .
H34C H 0.207959 0.750566 0.391241 0.293 Uiso 1 1 calc R U .
C37 C 0.2414(3) 0.9665(3) -0.1637(4) 0.0669(19) Uani 1 1 d . . .
H37 H 0.266425 0.991417 -0.173751 0.080 Uiso 1 1 calc R U .
N20 N 0.2885(8) 1.000000 0.500000 0.190(8) Uani 1 2 d DS T P
O2 O 0.2678(5) 0.3129(5) 0.0346(10) 0.295(8) Uani 1 1 d D . .
C39 C 0.2994(5) 0.8994(7) 0.2975(11) 0.184(7) Uani 1 1 d . . .
H39A H 0.293510 0.894754 0.241767 0.276 Uiso 1 1 calc R U .
H39B H 0.335218 0.893225 0.309226 0.276 Uiso 1 1 calc R U .
H39C H 0.290546 0.934184 0.312266 0.276 Uiso 1 1 calc R U .
O4 O 0.3116(6) 0.9750(7) 0.5488(9) 0.323(9) Uani 1 1 d D . .
O3 O 0.2409(9) 1.000000 0.500000 0.323(9) Uani 1 2 d DS T P

loop_
_atom_site_aniso_label
_atom_site_aniso_U_11
_atom_site_aniso_U_22
_atom_site_aniso_U_33
_atom_site_aniso_U_23
_atom_site_aniso_U_13
_atom_site_aniso_U_12
O1 0.229(7) 0.229(7) 0.43(2) -0.156(10) 0.156(10) -0.048(9)
C38 0.067(5) 0.068(5) 0.074(4) 0.001(4) -0.002(4) 0.003(4)
N18 0.065(4) 0.068(4) 0.054(3) 0.005(3) -0.002(3) 0.002(3)
N19 0.088(4) 0.088(4) 0.145(9) -0.022(8) 0.022(8) -0.005(6)
Ni1 0.0639(5) 0.0639(5) 0.0533(7) 0.0016(8) -0.0016(8) 0.0012(7)
Ni4 0.0702(7) 0.0648(6) 0.0640(6) 0.0004(9) -0.0131(5) 0.0055(9)
Ni6 0.0747(9) 0.0747(9) 0.0793(13) 0.000 0.000 0.000
N3 0.066(4) 0.064(4) 0.063(4) -0.003(3) -0.007(3) 0.005(3)
N6 0.078(5) 0.086(6) 0.097(6) -0.018(5) -0.023(5) -0.009(5)
C1 0.061(5) 0.072(5) 0.073(5) -0.010(4) -0.001(4) 0.006(4)
N4 0.097(6) 0.068(5) 0.058(4) 0.003(4) -0.020(4) 0.014(4)
N2 0.074(4) 0.092(5) 0.079(4) 0.002(5) -0.016(3) 0.020(5)
N1 0.063(4) 0.068(4) 0.076(4) 0.008(4) -0.008(4) 0.007(3)
N5 0.073(4) 0.072(5) 0.066(3) -0.005(3) -0.016(3) 0.004(4)
N16 0.071(4) 0.074(4) 0.046(3) 0.006(3) -0.004(3) 0.005(3)
C2 0.068(5) 0.069(5) 0.056(4) 0.009(4) -0.006(3) 0.015(4)
C3 0.064(5) 0.101(7) 0.083(5) 0.011(5) -0.004(4) 0.013(5)
C4 0.085(5) 0.059(6) 0.059(3) -0.006(4) -0.003(4) -0.007(4)
C5 0.073(5) 0.075(5) 0.066(4) -0.019(4) -0.010(4) 0.006(4)
C6 0.085(6) 0.075(5) 0.063(4) 0.008(4) -0.018(4) 0.014(5)
C7 0.083(6) 0.090(6) 0.079(5) -0.030(5) -0.010(5) 0.018(5)
C8 0.061(5) 0.061(5) 0.063(5) 0.000(4) 0.000(4) 0.003(4)
C9 0.113(9) 0.104(8) 0.126(9) -0.030(7) -0.020(8) -0.011(7)
C10 0.071(5) 0.086(6) 0.068(5) -0.004(4) 0.001(4) 0.004(4)
N7 0.077(4) 0.071(5) 0.080(4) -0.004(3) 0.001(3) -0.003(3)
C11 0.057(5) 0.085(6) 0.071(4) -0.001(4) -0.013(4) 0.006(4)
C12 0.074(6) 0.136(10) 0.130(8) 0.021(8) -0.016(6) 0.027(6)
C13 0.170(11) 0.097(7) 0.062(5) 0.000(5) -0.043(6) 0.004(7)
C14 0.162(14) 0.127(11) 0.168(13) 0.012(11) -0.003(11) -0.052(10)
C16 0.082(6) 0.084(6) 0.099(6) -0.026(5) -0.005(5) -0.007(5)
Ni2 0.0769(10) 0.0565(8) 0.0462(6) -0.0032(11) 0.000 0.000
Ni3 0.0659(9) 0.0638(9) 0.0506(4) 0.0043(7) -0.0107(7) 0.0061(5)
Ni5 0.0681(8) 0.0681(8) 0.0564(10) 0.000 0.000 0.000
N15 0.079(5) 0.060(5) 0.071(3) 0.007(4) -0.015(4) 0.017(3)
N9 0.075(5) 0.083(5) 0.055(4) 0.017(4) -0.015(4) -0.010(4)
N12 0.068(5) 0.087(5) 0.065(4) 0.005(4) -0.010(4) 0.008(4)
N8 0.065(4) 0.071(4) 0.045(3) 0.000(3) -0.007(3) 0.003(3)
C17 0.064(5) 0.062(5) 0.048(4) 0.005(3) 0.002(3) -0.004(4)
N13 0.060(4) 0.062(4) 0.049(3) 0.003(3) -0.003(3) 0.008(3)
N10 0.059(4) 0.070(4) 0.054(2) -0.001(3) -0.008(3) 0.003(3)
C18 0.085(6) 0.088(6) 0.072(5) 0.001(5) -0.017(5) -0.005(5)
C19 0.074(5) 0.061(5) 0.046(4) -0.002(3) 0.001(4) 0.009(4)
N14 0.082(4) 0.058(4) 0.052(3) 0.000(3) 0.002(3) 0.015(3)
N17 0.080(4) 0.070(4) 0.050(3) -0.003(3) 0.003(3) -0.001(4)
C21 0.072(5) 0.075(5) 0.049(3) 0.012(4) 0.000(4) 0.002(4)
C22 0.058(4) 0.062(4) 0.064(4) 0.000(4) -0.003(3) 0.010(4)
C23 0.069(5) 0.070(5) 0.062(4) -0.002(4) -0.013(4) 0.002(4)
C24 0.086(6) 0.078(5) 0.059(4) -0.011(4) -0.023(4) -0.001(5)
N11 0.078(5) 0.067(4) 0.061(3) -0.009(3) -0.010(3) 0.001(3)
C25 0.078(5) 0.070(5) 0.060(4) -0.001(4) -0.014(4) 0.010(4)
C26 0.105(7) 0.066(5) 0.107(6) 0.020(5) -0.002(6) 0.029(5)
C27 0.084(5) 0.073(5) 0.055(4) -0.004(4) 0.005(4) 0.010(4)
C28 0.089(6) 0.077(5) 0.068(4) 0.019(4) -0.008(4) -0.010(5)
C29 0.075(5) 0.067(5) 0.052(3) 0.001(3) -0.011(3) -0.008(4)
C30 0.089(7) 0.115(8) 0.108(7) -0.008(7) -0.034(6) 0.026(6)
C32 0.136(9) 0.102(7) 0.064(5) 0.014(5) -0.017(6) -0.015(7)
C33 0.104(8) 0.061(6) 0.225(15) -0.011(8) -0.010(9) 0.001(5)
C36 0.233(18) 0.175(14) 0.128(10) -0.032(10) -0.093(12) -0.012(13)
C35 0.114(10) 0.112(10) 0.34(3) 0.010(14) 0.005(14) 0.048(9)
C34 0.231(18) 0.238(18) 0.116(9) 0.070(12) -0.060(11) 0.064(16)
C37 0.085(5) 0.064(5) 0.051(3) -0.008(3) 0.007(4) -0.003(4)
N20 0.26(3) 0.147(15) 0.167(16) 0.046(19) 0.000 0.000
O2 0.229(7) 0.229(7) 0.43(2) -0.156(10) 0.156(10) -0.048(9)
C39 0.113(11) 0.23(2) 0.208(18) 0.003(16) 0.016(12) -0.014(12)
O4 0.323(17) 0.347(19) 0.298(16) 0.175(15) -0.083(15) -0.067(17)
O3 0.323(17) 0.347(19) 0.298(16) 0.175(15) -0.083(15) -0.067(17)

loop_
_atom_type_symbol
_atom_type_description
_atom_type_scat_dispersion_real
_atom_type_scat_dispersion_imag
_atom_type_scat_source
C C 0.0181 0.0091 'International Tables Vol C Tables 4.2.6.8 and 6.1.1.4'
H H 0.0000 0.0000 'International Tables Vol C Tables 4.2.6.8 and 6.1.1.4'
N N 0.0311 0.0180 'International Tables Vol C Tables 4.2.6.8 and 6.1.1.4'
O O 0.0492 0.0322 'International Tables Vol C Tables 4.2.6.8 and 6.1.1.4'
Ni Ni -3.0029 0.5091 'International Tables Vol C Tables 4.2.6.8 and 6.1.1.4'

loop_
_geom_angle_atom_site_label_1
_geom_angle_atom_site_label_2
_geom_angle_atom_site_label_3
_geom_angle
_geom_angle_site_symmetry_1
_geom_angle_site_symmetry_3
C2 C38 N18 108.1(7) . .
C8 N18 C38 103.8(6) . .
C8 N18 Ni1 125.7(5) . 4_565
C38 N18 Ni1 129.6(6) . 4_565
O2 N19 O2 126.4(17) 7 .
O2 N19 O1 116.8(9) 7 .
O2 N19 O1 116.8(9) . .
N16 Ni1 N16 177.6(4) . 7_556
N16 Ni1 N18 89.0(3) . 6_566
N16 Ni1 N18 90.9(3) 7_556 6_566
N16 Ni1 N18 90.9(3) . 3_655
N16 Ni1 N18 89.0(3) 7_556 3_655
N18 Ni1 N18 175.7(4) 6_566 3_655
N5 Ni4 N1 94.0(3) . .
N5 Ni4 N3 93.2(3) . .
N1 Ni4 N3 95.1(3) . .
N5 Ni4 N6 78.9(3) . .
N1 Ni4 N6 91.4(3) . .
N3 Ni4 N6 170.2(3) . .
N5 Ni4 N4 88.0(3) . .
N1 Ni4 N4 173.9(3) . .
N3 Ni4 N4 79.1(3) . .
N6 Ni4 N4 94.6(2) . .
N5 Ni4 N2 170.9(4) . .
N1 Ni4 N2 78.3(3) . .
N3 Ni4 N2 92.3(3) . .
N6 Ni4 N2 96.3(3) . .
N4 Ni4 N2 100.2(3) . .
N7 Ni6 N7 177.2(4) . 2_665
N7 Ni6 N7 89.965(11) . 4_565
N7 Ni6 N7 89.966(11) 2_665 4_565
N7 Ni6 N7 89.966(11) . 3_655
N7 Ni6 N7 89.966(11) 2_665 3_655
N7 Ni6 N7 177.2(4) 4_565 3_655
C8 N3 C2 105.2(7) . .
C8 N3 Ni4 142.1(6) . .
C2 N3 Ni4 112.6(5) . .
C16 N6 C9 118.0(9) . .
C16 N6 Ni4 113.1(6) . .
C9 N6 Ni4 128.8(8) . .
N1 C1 N16 112.9(8) . .
C6 N4 C13 115.4(8) . .
C6 N4 Ni4 113.2(6) . .
C13 N4 Ni4 129.2(7) . .
C3 N2 C12 118.3(8) . .
C3 N2 Ni4 112.6(6) . .
C12 N2 Ni4 128.7(7) . .
C1 N1 C11 105.3(7) . .
C1 N1 Ni4 141.0(6) . .
C11 N1 Ni4 113.6(5) . .
C4 N5 C5 103.6(7) . .
C4 N5 Ni4 143.3(6) . .
C5 N5 Ni4 113.1(5) . .
C1 N16 C10 104.5(7) . .
C1 N16 Ni1 123.8(6) . .
C10 N16 Ni1 131.4(5) . .
C38 C2 N3 108.6(7) . .
C38 C2 C6 135.4(8) . .
N3 C2 C6 116.0(7) . .
N2 C3 C11 118.4(8) . .
N5 C4 N7 114.8(7) . .
C7 C5 N5 109.6(7) . .
C7 C5 C16 134.2(8) . .
N5 C5 C16 116.3(8) . .
N4 C6 C2 118.1(8) . .
N7 C7 C5 107.8(7) . .
N3 C8 N18 114.2(7) . .
C14 C9 N6 110.5(11) . .
C11 C10 N16 107.9(7) . .
C4 N7 C7 104.2(7) . .
C4 N7 Ni6 126.2(5) . .
C7 N7 Ni6 129.4(6) . .
C10 C11 N1 109.4(7) . .
C10 C11 C3 133.6(8) . .
N1 C11 C3 117.0(8) . .
N2 C12 C35 111.8(10) . .
N4 C13 C36 106.6(10) . .
N6 C16 C5 118.6(8) . .
N14 Ni2 N14 175.6(4) . 6_575
N14 Ni2 N17 89.3(3) . 6_575
N14 Ni2 N17 90.6(3) 6_575 6_575
N14 Ni2 N17 90.6(3) . .
N14 Ni2 N17 89.3(3) 6_575 .
N17 Ni2 N17 177.7(4) 6_575 .
N8 Ni3 N10 93.9(3) . .
N8 Ni3 N13 93.2(2) . .
N10 Ni3 N13 95.8(3) . .
N8 Ni3 N15 90.1(3) . .
N10 Ni3 N15 173.3(3) . .
N13 Ni3 N15 78.6(3) . .
N8 Ni3 N12 171.6(3) . .
N10 Ni3 N12 78.6(3) . .
N13 Ni3 N12 91.4(3) . .
N15 Ni3 N12 97.7(3) . .
N8 Ni3 N9 78.4(3) . .
N10 Ni3 N9 88.9(3) . .
N13 Ni3 N9 170.7(3) . .
N15 Ni3 N9 97.1(3) . .
N12 Ni3 N9 97.4(2) . .
N11 Ni5 N11 89.920(14) . 4_465
N11 Ni5 N11 89.919(15) . 3_665
N11 Ni5 N11 175.7(4) 4_465 3_665
N11 Ni5 N11 175.7(4) . 2_575
N11 Ni5 N11 89.920(15) 4_465 2_575
N11 Ni5 N11 89.920(14) 3_665 2_575
C25 N15 C26 116.4(7) . .
C25 N15 Ni3 113.4(5) . .
C26 N15 Ni3 129.4(6) . .
C28 N9 C32 117.2(8) . .
C28 N9 Ni3 113.0(6) . .
C32 N9 Ni3 129.0(6) . .
C18 N12 C30 118.3(9) . .
C18 N12 Ni3 112.9(6) . .
C30 N12 Ni3 128.4(7) . .
C17 N8 C21 104.6(6) . .
C17 N8 Ni3 141.3(6) . .
C21 N8 Ni3 114.0(5) . .
N8 C17 N17 113.9(7) . 8_665
C19 N13 C22 105.7(6) . .
C19 N13 Ni3 142.2(6) . .
C22 N13 Ni3 112.1(5) . .
C29 N10 C23 104.3(6) . .
C29 N10 Ni3 142.5(5) . .
C23 N10 Ni3 113.2(5) . .
N12 C18 C23 119.1(8) . .
N13 C19 N14 115.0(7) . .
C19 N14 C27 102.4(6) . .
C19 N14 Ni2 127.0(5) . .
C27 N14 Ni2 130.5(5) . .
C17 N17 C37 104.5(6) 8_665 .
C17 N17 Ni2 125.5(5) 8_665 .
C37 N17 Ni2 129.6(6) . .
C37 C21 N8 108.4(6) 8_665 .
C37 C21 C28 135.0(8) 8_665 .
N8 C21 C28 116.6(7) . .
N13 C22 C27 107.9(6) . .
N13 C22 C25 118.7(7) . .
C27 C22 C25 133.3(7) . .
C24 C23 N10 108.4(6) . .
C24 C23 C18 135.3(7) . .
N10 C23 C18 116.1(7) . .
N11 C24 C23 107.9(7) . .
C29 N11 C24 104.7(6) . .
C29 N11 Ni5 125.6(5) . .
C24 N11 Ni5 129.0(5) . .
N15 C25 C22 117.1(7) . .
C33 C26 N15 111.6(8) . .
N14 C27 C22 109.0(7) . .
N9 C28 C21 117.5(8) . .
N10 C29 N11 114.7(6) . .
N12 C30 C39 111.3(10) . .
N9 C32 C34 110.0(9) . .
C21 C37 N17 108.7(7) 8_665 .
O4 N20 O4 121(3) 6_576 .
O4 N20 O3 119.7(13) 6_576 .
O4 N20 O3 119.7(13) . .

loop_
_geom_bond_atom_site_label_1
_geom_bond_atom_site_label_2
_geom_bond_distance
_geom_bond_site_symmetry_2
O1 N19 1.210(11) .
C38 C2 1.351(11) .
C38 N18 1.368(10) .
N18 C8 1.361(10) .
N18 Ni1 1.898(6) 4_565
N19 O2 1.132(9) 7
N19 O2 1.132(9) .
Ni1 N16 1.885(6) .
Ni1 N16 1.885(6) 7_556
Ni4 N5 2.044(6) .
Ni4 N1 2.050(7) .
Ni4 N3 2.063(7) .
Ni4 N6 2.137(9) .
Ni4 N4 2.144(7) .
Ni4 N2 2.170(7) .
Ni6 N7 1.872(7) .
Ni6 N7 1.872(7) 2_665
Ni6 N7 1.872(7) 4_565
Ni6 N7 1.872(7) 3_655
N3 C8 1.280(10) .
N3 C2 1.379(10) .
N6 C16 1.275(12) .
N6 C9 1.464(12) .
C1 N1 1.316(11) .
C1 N16 1.370(11) .
N4 C6 1.253(11) .
N4 C13 1.498(10) .
N2 C3 1.271(11) .
N2 C12 1.479(11) .
N1 C11 1.368(11) .
N5 C4 1.317(9) .
N5 C5 1.390(10) .
N16 C10 1.372(10) .
C2 C6 1.474(10) .
C3 C11 1.436(11) .
C4 N7 1.368(9) .
C5 C7 1.378(12) .
C5 C16 1.429(12) .
C7 N7 1.370(10) .
C9 C14 1.376(16) .
C10 C11 1.363(11) .
C12 C35 1.484(17) .
C13 C36 1.533(17) .
Ni2 N14 1.870(6) .
Ni2 N14 1.870(6) 6_575
Ni2 N17 1.890(6) 6_575
Ni2 N17 1.890(6) .
Ni3 N8 2.029(6) .
Ni3 N10 2.055(6) .
Ni3 N13 2.074(6) .
Ni3 N15 2.144(5) .
Ni3 N12 2.157(8) .
Ni3 N9 2.163(7) .
Ni5 N11 1.890(6) .
Ni5 N11 1.891(6) 4_465
Ni5 N11 1.891(6) 3_665
Ni5 N11 1.891(6) 2_575
N15 C25 1.285(10) .
N15 C26 1.492(10) .
N9 C28 1.272(11) .
N9 C32 1.491(11) .
N12 C18 1.251(11) .
N12 C30 1.483(12) .
N8 C17 1.331(9) .
N8 C21 1.378(10) .
C17 N17 1.340(10) 8_665
N13 C19 1.290(10) .
N13 C22 1.360(9) .
N10 C29 1.318(9) .
N10 C23 1.377(9) .
C18 C23 1.452(11) .
C19 N14 1.365(10) .
N14 C27 1.373(10) .
N17 C37 1.370(9) .
C21 C37 1.365(11) 8_665
C21 C28 1.442(10) .
C22 C27 1.375(11) .
C22 C25 1.433(10) .
C23 C24 1.377(11) .
C24 N11 1.367(10) .
N11 C29 1.334(9) .
C26 C33 1.469(13) .
C30 C39 1.484(17) .
C32 C34 1.508(16) .
N20 O4 1.204(11) 6_576
N20 O4 1.204(11) .
N20 O3 1.231(13) .

loop_
_geom_torsion_atom_site_label_1
_geom_torsion_atom_site_label_2
_geom_torsion_atom_site_label_3
_geom_torsion_atom_site_label_4
_geom_torsion
_geom_torsion_site_symmetry_1
_geom_torsion_site_symmetry_4
C2 C38 N18 C8 1.8(9) . .
C2 C38 N18 Ni1 171.4(6) . 4_565
N16 C1 N1 C11 0.1(10) . .
N16 C1 N1 Ni4 -174.8(7) . .
N1 C1 N16 C10 0.3(9) . .
N1 C1 N16 Ni1 -173.9(6) . .
N18 Ni1 N16 C1 125.7(7) 6_566 .
N18 Ni1 N16 C1 -50.0(6) 3_655 .
N18 Ni1 N16 C10 -46.9(7) 6_566 .
N18 Ni1 N16 C10 137.4(8) 3_655 .
N18 C38 C2 N3 -1.6(9) . .
N18 C38 C2 C6 -179.8(9) . .
C8 N3 C2 C38 0.6(9) . .
Ni4 N3 C2 C38 -179.3(5) . .
C8 N3 C2 C6 179.2(7) . .
Ni4 N3 C2 C6 -0.7(9) . .
C12 N2 C3 C11 -174.9(9) . .
Ni4 N2 C3 C11 -1.8(11) . .
C5 N5 C4 N7 -0.2(9) . .
Ni4 N5 C4 N7 -178.0(6) . .
C4 N5 C5 C7 -0.3(9) . .
Ni4 N5 C5 C7 178.3(6) . .
C4 N5 C5 C16 -179.8(7) . .
Ni4 N5 C5 C16 -1.2(10) . .
C13 N4 C6 C2 -175.8(9) . .
Ni4 N4 C6 C2 -10.9(11) . .
C38 C2 C6 N4 -173.8(9) . .
N3 C2 C6 N4 8.1(12) . .
N5 C5 C7 N7 0.6(10) . .
C16 C5 C7 N7 -180.0(9) . .
C2 N3 C8 N18 0.6(10) . .
Ni4 N3 C8 N18 -179.5(6) . .
C38 N18 C8 N3 -1.5(9) . .
Ni1 N18 C8 N3 -171.7(6) 4_565 .
C16 N6 C9 C14 88.1(15) . .
Ni4 N6 C9 C14 -87.1(13) . .
C1 N16 C10 C11 -0.6(9) . .
Ni1 N16 C10 C11 173.0(6) . .
N5 C4 N7 C7 0.5(9) . .
N5 C4 N7 Ni6 -175.0(5) . .
C5 C7 N7 C4 -0.7(9) . .
C5 C7 N7 Ni6 174.6(6) . .
N7 Ni6 N7 C4 -46.4(7) 4_565 .
N7 Ni6 N7 C4 130.8(5) 3_655 .
N7 Ni6 N7 C7 139.2(6) 4_565 .
N7 Ni6 N7 C7 -43.6(8) 3_655 .
N16 C10 C11 N1 0.7(9) . .
N16 C10 C11 C3 -179.4(9) . .
C1 N1 C11 C10 -0.5(10) . .
Ni4 N1 C11 C10 176.0(5) . .
C1 N1 C11 C3 179.6(8) . .
Ni4 N1 C11 C3 -3.9(10) . .
N2 C3 C11 C10 -176.0(9) . .
N2 C3 C11 N1 3.9(13) . .
C3 N2 C12 C35 93.8(14) . .
Ni4 N2 C12 C35 -78.0(14) . .
C6 N4 C13 C36 -111.2(11) . .
Ni4 N4 C13 C36 86.8(12) . .
C9 N6 C16 C5 -178.9(9) . .
Ni4 N6 C16 C5 -3.0(13) . .
C7 C5 C16 N6 -176.5(10) . .
N5 C5 C16 N6 2.9(14) . .
C21 N8 C17 N17 -0.4(10) . 8_665
Ni3 N8 C17 N17 174.9(6) . 8_665
C30 N12 C18 C23 175.7(8) . .
Ni3 N12 C18 C23 2.7(11) . .
C22 N13 C19 N14 0.6(9) . .
Ni3 N13 C19 N14 -179.8(6) . .
N13 C19 N14 C27 0.1(9) . .
N13 C19 N14 Ni2 176.1(5) . .
N17 Ni2 N14 C19 44.0(7) 6_575 .
N17 Ni2 N14 C19 -133.7(7) . .
N17 Ni2 N14 C27 -141.1(8) 6_575 .
N17 Ni2 N14 C27 41.2(7) . .
N14 Ni2 N17 C17 45.9(7) . 8_665
N14 Ni2 N17 C17 -129.8(7) 6_575 8_665
N14 Ni2 N17 C37 -143.0(8) . .
N14 Ni2 N17 C37 41.4(7) 6_575 .
C17 N8 C21 C37 0.5(9) . 8_665
Ni3 N8 C21 C37 -176.3(5) . 8_665
C17 N8 C21 C28 179.4(8) . .
Ni3 N8 C21 C28 2.6(9) . .
C19 N13 C22 C27 -1.0(9) . .
Ni3 N13 C22 C27 179.2(5) . .
C19 N13 C22 C25 -177.4(7) . .
Ni3 N13 C22 C25 2.9(8) . .
C29 N10 C23 C24 -2.3(9) . .
Ni3 N10 C23 C24 179.0(5) . .
C29 N10 C23 C18 -178.4(7) . .
Ni3 N10 C23 C18 2.9(9) . .
N12 C18 C23 C24 -178.6(9) . .
N12 C18 C23 N10 -3.9(12) . .
N10 C23 C24 N11 3.0(10) . .
C18 C23 C24 N11 178.0(9) . .
C23 C24 N11 C29 -2.4(9) . .
C23 C24 N11 Ni5 -173.0(5) . .
N11 Ni5 N11 C29 48.2(7) 4_465 .
N11 Ni5 N11 C29 -127.5(5) 3_665 .
N11 Ni5 N11 C24 -143.0(6) 4_465 .
N11 Ni5 N11 C24 41.3(8) 3_665 .
C26 N15 C25 C22 174.6(7) . .
Ni3 N15 C25 C22 3.8(9) . .
N13 C22 C25 N15 -4.6(11) . .
C27 C22 C25 N15 -179.9(9) . .
C25 N15 C26 C33 -88.1(11) . .
Ni3 N15 C26 C33 80.9(11) . .
C19 N14 C27 C22 -0.7(9) . .
Ni2 N14 C27 C22 -176.5(6) . .
N13 C22 C27 N14 1.1(9) . .
C25 C22 C27 N14 176.7(8) . .
C32 N9 C28 C21 178.3(9) . .
Ni3 N9 C28 C21 7.6(11) . .
C37 C21 C28 N9 171.4(9) 8_665 .
N8 C21 C28 N9 -7.2(12) . .
C23 N10 C29 N11 0.8(8) . .
Ni3 N10 C29 N11 178.9(6) . .
C24 N11 C29 N10 1.0(9) . .
Ni5 N11 C29 N10 172.0(5) . .
C18 N12 C30 C39 -77.7(14) . .
Ni3 N12 C30 C39 94.1(12) . .
C28 N9 C32 C34 106.3(12) . .
Ni3 N9 C32 C34 -84.7(12) . .
C17 N17 C37 C21 0.2(9) 8_665 8_665
Ni2 N17 C37 C21 -172.4(6) . 8_665
